data_1553574
loop_
_publ_author_name
'Wang, Xubin'
'Wang, Xiaoming'
'Han, Zhaobin'
'Wang, Zheng'
'Ding, Kuiling'

_publ_section_title
;
 Palladium-catalyzed asymmetric allylic amination: enantioselective
 synthesis of chiral \a-methylene substituted \b-aminophosphonates
;
_journal_issue 2
_journal_name_full 'Organic Chemistry Frontiers'
_journal_page_first 271
_journal_paper_doi 10.1039/C6QO00597G
_journal_volume 4
_journal_year 2017
_chemical_absolute_configuration ad
_chemical_formula_sum 'C19 H23 Br N O3 P'
_chemical_formula_weight 424.26
_space_group_crystal_system orthorhombic
_space_group_IT_number 18
_space_group_name_Hall 'P 2 2ab'
_space_group_name_H-M_alt 'P 21 21 2'
_atom_sites_solution_hydrogens geom
_audit_creation_method SHELXL-2013
_audit_update_record
;
2014-07-08 deposited with the CCDC.
2016-11-29 downloaded from the CCDC.
;
_cell_angle_alpha 90
_cell_angle_beta 90
_cell_angle_gamma 90
_cell_formula_units_Z 4
_cell_length_a 9.8916(7)
_cell_length_b 26.4389(19)
_cell_length_c 7.7778(6)
_cell_measurement_reflns_used 5660
_cell_measurement_temperature 133(2)
_cell_measurement_theta_max 28.15
_cell_measurement_theta_min 2.57
_cell_volume 2034.1(3)
_computing_cell_refinement 'Bruker SAINT'
_computing_data_collection 'Bruker APEX2'
_computing_data_reduction 'Bruker SAINT'
_computing_molecular_graphics 'Bruker SHELXTL'
_computing_publication_material 'Bruker SHELXTL'
_computing_structure_refinement 'SHELXL-2013 (Sheldrick, 2013)'
_computing_structure_solution 'SHELXS-97 (Sheldrick, 2008)'
_diffrn_ambient_temperature 133(2)
_diffrn_measured_fraction_theta_full 0.999
_diffrn_measured_fraction_theta_max 0.997
_diffrn_measurement_device_type 'Bruker APEX-II CCD'
_diffrn_measurement_method '\f and \w scans'
_diffrn_radiation_type MoK\a
_diffrn_radiation_wavelength 0.71073
_diffrn_reflns_av_R_equivalents 0.0361
_diffrn_reflns_av_unetI/netI 0.0589
_diffrn_reflns_Laue_measured_fraction_full 0.999
_diffrn_reflns_Laue_measured_fraction_max 0.997
_diffrn_reflns_limit_h_max 13
_diffrn_reflns_limit_h_min -14
_diffrn_reflns_limit_k_max 37
_diffrn_reflns_limit_k_min -37
_diffrn_reflns_limit_l_max 11
_diffrn_reflns_limit_l_min -11
_diffrn_reflns_number 20495
_diffrn_reflns_point_group_measured_fraction_full 0.996
_diffrn_reflns_point_group_measured_fraction_max 0.995
_diffrn_reflns_theta_full 25.242
_diffrn_reflns_theta_max 30.535
_diffrn_reflns_theta_min 1.540
_exptl_absorpt_coefficient_mu 2.116
_exptl_absorpt_correction_T_max 0.7461
_exptl_absorpt_correction_T_min 0.5154
_exptl_absorpt_correction_type multi-scan
_exptl_absorpt_process_details sadabs
_exptl_crystal_colour colourless
_exptl_crystal_density_diffrn 1.385
_exptl_crystal_description block
_exptl_crystal_F_000 872
_exptl_crystal_size_max 0.300
_exptl_crystal_size_mid 0.250
_exptl_crystal_size_min 0.100
_refine_diff_density_max 1.535
_refine_diff_density_min -0.681
_refine_diff_density_rms 0.087
_refine_ls_abs_structure_details
; 
 Flack x determined using 1804 quotients [(I+)-(I-)]/[(I+)+(I-)] 
 (Parsons and Flack (2004), Acta Cryst. A60, s61). 
;
_refine_ls_abs_structure_Flack 0.024(5)
_refine_ls_extinction_method none
_refine_ls_goodness_of_fit_ref 1.092
_refine_ls_hydrogen_treatment constr
_refine_ls_matrix_type full
_refine_ls_number_parameters 228
_refine_ls_number_reflns 6186
_refine_ls_number_restraints 12
_refine_ls_restrained_S_all 1.108
_refine_ls_R_factor_all 0.0629
_refine_ls_R_factor_gt 0.0454
_refine_ls_shift/su_max 0.096
_refine_ls_shift/su_mean 0.005
_refine_ls_structure_factor_coef Fsqd
_refine_ls_weighting_details 'w=1/[\s^2^(Fo^2^)+(0.0464P)^2^+0.7163P] where P=(Fo^2^+2Fc^2^)/3'
_refine_ls_weighting_scheme calc
_refine_ls_wR_factor_gt 0.1077
_refine_ls_wR_factor_ref 0.1145
_reflns_Friedel_coverage 0.756
_reflns_Friedel_fraction_full 0.992
_reflns_Friedel_fraction_max 0.992
_reflns_number_gt 4962
_reflns_number_total 6186
_reflns_threshold_expression 'I > 2\s(I)'
_cod_data_source_file c6qo00597g2.cif
_cod_data_source_block dm14071
_cod_database_code 1553574
_shelx_space_group_comment
; 
The symmetry employed for this shelxl refinement is uniquely defined 
by the following loop, which should always be used as a source of 
symmetry information in preference to the above space-group names. 
They are only intended as comments. 
;
_shelx_estimated_absorpt_t_min 0.569
_shelx_estimated_absorpt_t_max 0.816
_shelxl_version_number 2013-4

loop_
_space_group_symop_operation_xyz
'x, y, z'
'x+1/2, -y+1/2, -z'
'-x+1/2, y+1/2, -z'
'-x, -y, z'

loop_
_atom_site_label
_atom_site_type_symbol
_atom_site_fract_x
_atom_site_fract_y
_atom_site_fract_z
_atom_site_U_iso_or_equiv
_atom_site_adp_type
_atom_site_occupancy
_atom_site_site_symmetry_order
_atom_site_calc_flag
_atom_site_refinement_flags_posn
_atom_site_refinement_flags_adp
Br1 Br 0.91017(5) 1.12838(2) 0.39195(7) 0.04247(15) Uani 1 1 d . .
P1 P 0.62768(12) 0.88397(4) 0.85683(12) 0.0302(2) Uani 1 1 d . .
O3 O 0.6263(4) 0.82455(12) 0.8544(4) 0.0404(8) Uani 1 1 d . .
O2 O 0.7825(3) 0.89609(15) 0.8494(4) 0.0466(9) Uani 1 1 d . .
O1 O 0.5528(4) 0.90601(13) 1.0011(4) 0.0411(9) Uani 1 1 d . .
C3 C 0.6487(4) 0.88626(14) 0.4904(4) 0.0230(7) Uani 1 1 d . .
H3 H 0.7459 0.8814 0.5215 0.028 Uiso 1 1 calc R U
C14 C 0.8492(4) 1.02912(16) 0.5068(6) 0.0305(9) Uani 1 1 d . .
H14 H 0.9065 1.0376 0.6004 0.037 Uiso 1 1 calc R U
C8 C 0.6306(6) 0.74968(17) 0.3430(6) 0.0429(11) Uani 1 1 d . .
H8 H 0.6914 0.7225 0.3228 0.051 Uiso 1 1 calc R U
C15 C 0.7890(4) 0.98199(15) 0.5001(5) 0.0274(8) Uani 1 1 d . .
H15 H 0.8046 0.9583 0.5896 0.033 Uiso 1 1 calc R U
C11 C 0.6842(4) 1.00478(16) 0.2323(5) 0.0266(8) Uani 1 1 d . .
H11 H 0.6289 0.9964 0.1366 0.032 Uiso 1 1 calc R U
C18 C 0.4940(6) 0.80056(18) 0.8828(7) 0.0482(12) Uani 1 1 d . .
H18A H 0.4248 0.8162 0.8078 0.058 Uiso 1 1 calc R U
H18B H 0.4656 0.8047 1.0040 0.058 Uiso 1 1 calc R U
C16 C 0.8712(6) 0.8902(3) 0.9901(7) 0.0654(17) Uani 1 1 d . U
H16A H 0.8631 0.8556 1.0378 0.078 Uiso 1 1 calc R U
H16B H 0.8479 0.9147 1.0818 0.078 Uiso 1 1 calc R U
C1 C 0.4731(4) 0.93762(15) 0.6444(5) 0.0307(8) Uani 1 1 d . .
H1A H 0.4433 0.9502 0.5365 0.037 Uiso 1 1 calc R U
H1B H 0.4301 0.9483 0.7473 0.037 Uiso 1 1 calc R U
C5 C 0.4562(4) 0.82914(15) 0.4053(6) 0.0308(8) Uani 1 1 d . .
H5 H 0.3959 0.8564 0.4266 0.037 Uiso 1 1 calc R U
C9 C 0.6797(5) 0.79609(16) 0.3969(6) 0.0337(9) Uani 1 1 d . .
H9 H 0.7743 0.8006 0.4111 0.040 Uiso 1 1 calc R U
C10 C 0.7047(4) 0.96904(14) 0.3614(5) 0.0228(7) Uani 1 1 d . .
C12 C 0.7427(4) 1.05226(16) 0.2404(5) 0.0302(9) Uani 1 1 d . .
H12 H 0.7257 1.0765 0.1530 0.036 Uiso 1 1 calc R U
C7 C 0.4939(6) 0.74273(16) 0.3187(6) 0.0394(11) Uani 1 1 d . .
H7 H 0.4602 0.7109 0.2814 0.047 Uiso 1 1 calc R U
C4 C 0.5938(4) 0.83587(13) 0.4301(4) 0.0238(7) Uani 1 1 d . .
C6 C 0.4055(5) 0.78267(16) 0.3492(5) 0.0358(9) Uani 1 1 d . .
H6 H 0.3112 0.7784 0.3320 0.043 Uiso 1 1 calc R U
N1 N 0.6428(4) 0.92274(12) 0.3512(4) 0.0268(7) Uani 1 1 d . .
H1 H 0.5980 0.9149 0.2572 0.032 Uiso 1 1 calc R U
C13 C 0.8261(4) 1.06393(15) 0.3771(6) 0.0289(8) Uani 1 1 d . .
C2 C 0.5744(4) 0.90522(14) 0.6512(5) 0.0248(7) Uani 1 1 d . .
C19 C 0.5096(9) 0.7452(2) 0.8401(8) 0.0612(16) Uani 1 1 d . .
H19A H 0.5311 0.7415 0.7178 0.092 Uiso 1 1 calc R U
H19B H 0.4250 0.7275 0.8656 0.092 Uiso 1 1 calc R U
H19C H 0.5828 0.7308 0.9093 0.092 Uiso 1 1 calc R U
C17 C 1.0059(9) 0.8989(4) 0.9316(11) 0.093(2) Uani 1 1 d . U
H17A H 1.0188 0.8824 0.8199 0.139 Uiso 1 1 calc R U
H17B H 1.0701 0.8848 1.0149 0.139 Uiso 1 1 calc R U
H17C H 1.0214 0.9353 0.9197 0.139 Uiso 1 1 calc R U

loop_
_atom_site_aniso_label
_atom_site_aniso_U_11
_atom_site_aniso_U_22
_atom_site_aniso_U_33
_atom_site_aniso_U_23
_atom_site_aniso_U_13
_atom_site_aniso_U_12
Br1 0.0411(2) 0.02713(19) 0.0592(3) -0.0047(2) 0.0049(2) -0.01063(18)
P1 0.0447(6) 0.0302(5) 0.0158(4) 0.0024(4) -0.0074(4) -0.0035(4)
O3 0.063(2) 0.0314(15) 0.0272(15) 0.0058(12) -0.0071(15) 0.0047(14)
O2 0.0462(19) 0.067(2) 0.0270(15) 0.0137(16) -0.0124(15) -0.0098(17)
O1 0.066(2) 0.0399(17) 0.0178(14) -0.0028(12) -0.0032(14) -0.0047(16)
C3 0.0291(19) 0.0227(16) 0.0173(15) 0.0015(14) -0.0036(13) -0.0028(15)
C14 0.027(2) 0.030(2) 0.034(2) -0.0056(17) -0.0053(17) -0.0001(17)
C8 0.062(3) 0.027(2) 0.039(2) -0.0047(18) 0.003(2) 0.010(2)
C15 0.028(2) 0.0272(19) 0.0270(19) 0.0008(15) -0.0044(16) -0.0017(16)
C11 0.031(2) 0.0276(18) 0.0218(18) 0.0022(15) 0.0009(15) -0.0050(16)
C18 0.066(3) 0.037(2) 0.042(3) 0.005(2) 0.011(3) -0.005(2)
C16 0.043(3) 0.120(5) 0.033(2) 0.013(3) -0.012(2) 0.009(3)
C1 0.039(2) 0.0312(19) 0.0215(18) -0.0031(16) -0.0002(17) 0.0020(17)
C5 0.035(2) 0.0263(17) 0.031(2) -0.0004(17) 0.0002(17) -0.0018(15)
C9 0.041(2) 0.0312(19) 0.029(2) -0.0024(18) -0.0036(19) 0.0048(17)
C10 0.0250(17) 0.0244(16) 0.0190(17) -0.0021(14) 0.0011(14) -0.0008(14)
C12 0.033(2) 0.0277(18) 0.030(2) 0.0040(16) 0.0077(17) -0.0021(17)
C7 0.066(3) 0.024(2) 0.028(2) -0.0023(16) -0.001(2) -0.009(2)
C4 0.0340(19) 0.0203(15) 0.0172(16) 0.0006(12) -0.0030(16) -0.0003(16)
C6 0.044(2) 0.033(2) 0.030(2) -0.0004(16) 0.001(2) -0.012(2)
N1 0.0394(18) 0.0251(15) 0.0158(14) 0.0029(12) -0.0075(13) -0.0087(14)
C13 0.0244(17) 0.0284(18) 0.034(2) -0.0030(18) 0.0030(17) -0.0053(14)
C2 0.033(2) 0.0250(16) 0.0164(15) 0.0015(13) -0.0046(15) -0.0037(15)
C19 0.105(5) 0.032(2) 0.046(3) -0.002(2) -0.005(3) -0.004(3)
C17 0.074(4) 0.138(5) 0.066(4) 0.013(4) -0.013(3) -0.006(4)

loop_
_atom_type_symbol
_atom_type_description
_atom_type_scat_dispersion_real
_atom_type_scat_dispersion_imag
_atom_type_scat_source
C C 0.0033 0.0016 'International Tables Vol C Tables 4.2.6.8 and 6.1.1.4'
H H 0.0000 0.0000 'International Tables Vol C Tables 4.2.6.8 and 6.1.1.4'
O O 0.0106 0.0060 'International Tables Vol C Tables 4.2.6.8 and 6.1.1.4'
P P 0.1023 0.0942 'International Tables Vol C Tables 4.2.6.8 and 6.1.1.4'
Br Br -0.2901 2.4595 'International Tables Vol C Tables 4.2.6.8 and 6.1.1.4'
N N 0.0061 0.0033 'International Tables Vol C Tables 4.2.6.8 and 6.1.1.4'

loop_
_geom_angle_atom_site_label_1
_geom_angle_atom_site_label_2
_geom_angle_atom_site_label_3
_geom_angle
O1 P1 O2 116.2(2)
O1 P1 O3 113.71(19)
O2 P1 O3 102.3(2)
O1 P1 C2 114.46(19)
O2 P1 C2 101.09(18)
O3 P1 C2 107.64(17)
C18 O3 P1 115.9(3)
C16 O2 P1 123.8(3)
N1 C3 C4 109.9(3)
N1 C3 C2 111.8(3)
C4 C3 C2 111.6(3)
N1 C3 H3 107.8
C4 C3 H3 107.8
C2 C3 H3 107.8
C15 C14 C13 120.1(4)
C15 C14 H14 120.0
C13 C14 H14 120.0
C7 C8 C9 120.3(4)
C7 C8 H8 119.9
C9 C8 H8 119.9
C14 C15 C10 120.3(4)
C14 C15 H15 119.9
C10 C15 H15 119.9
C12 C11 C10 121.4(4)
C12 C11 H11 119.3
C10 C11 H11 119.3
O3 C18 C19 107.1(5)
O3 C18 H18A 110.3
C19 C18 H18A 110.3
O3 C18 H18B 110.3
C19 C18 H18B 110.3
H18A C18 H18B 108.5
O2 C16 C17 108.4(5)
O2 C16 H16A 110.0
C17 C16 H16A 110.0
O2 C16 H16B 110.0
C17 C16 H16B 110.1
H16A C16 H16B 108.4
C2 C1 H1A 120.0
C2 C1 H1B 120.0
H1A C1 H1B 120.0
C4 C5 C6 120.6(4)
C4 C5 H5 119.7
C6 C5 H5 119.7
C4 C9 C8 121.2(4)
C4 C9 H9 119.4
C8 C9 H9 119.4
N1 C10 C11 119.9(3)
N1 C10 C15 121.8(3)
C11 C10 C15 118.3(3)
C13 C12 C11 119.2(4)
C13 C12 H12 120.4
C11 C12 H12 120.4
C8 C7 C6 119.5(4)
C8 C7 H7 120.3
C6 C7 H7 120.3
C9 C4 C5 118.8(4)
C9 C4 C3 120.6(4)
C5 C4 C3 120.6(4)
C7 C6 C5 119.7(5)
C7 C6 H6 120.1
C5 C6 H6 120.1
C10 N1 C3 122.2(3)
C10 N1 H1 118.9
C3 N1 H1 118.9
C12 C13 C14 120.7(4)
C12 C13 Br1 120.6(3)
C14 C13 Br1 118.7(3)
C1 C2 C3 122.9(3)
C1 C2 P1 117.9(3)
C3 C2 P1 119.3(3)
C18 C19 H19A 109.5
C18 C19 H19B 109.5
H19A C19 H19B 109.5
C18 C19 H19C 109.5
H19A C19 H19C 109.5
H19B C19 H19C 109.5
C16 C17 H17A 109.5
C16 C17 H17B 109.5
H17A C17 H17B 109.5
C16 C17 H17C 109.4
H17A C17 H17C 109.5
H17B C17 H17C 109.5

loop_
_geom_bond_atom_site_label_1
_geom_bond_atom_site_label_2
_geom_bond_distance
Br1 C13 1.900(4)
P1 O1 1.466(4)
P1 O2 1.566(4)
P1 O3 1.571(3)
P1 C2 1.775(4)
O3 C18 1.471(7)
O2 C16 1.411(6)
C3 N1 1.451(5)
C3 C4 1.513(5)
C3 C2 1.535(5)
C3 H3 1.0000
C14 C15 1.382(6)
C14 C13 1.384(6)
C14 H14 0.9500
C8 C7 1.377(8)
C8 C9 1.385(6)
C8 H8 0.9500
C15 C10 1.405(5)
C15 H15 0.9500
C11 C12 1.384(6)
C11 C10 1.394(5)
C11 H11 0.9500
C18 C19 1.508(7)
C18 H18A 0.9900
C18 H18B 0.9900
C16 C17 1.427(11)
C16 H16A 0.9900
C16 H16B 0.9900
C1 C2 1.319(6)
C1 H1A 0.9500
C1 H1B 0.9500
C5 C4 1.386(6)
C5 C6 1.397(6)
C5 H5 0.9500
C9 C4 1.376(6)
C9 H9 0.9500
C10 N1 1.371(5)
C12 C13 1.380(6)
C12 H12 0.9500
C7 C6 1.391(7)
C7 H7 0.9500
C6 H6 0.9500
N1 H1 0.8800
C19 H19A 0.9800
C19 H19B 0.9800
C19 H19C 0.9800
C17 H17A 0.9800
C17 H17B 0.9800
C17 H17C 0.9800

loop_
_geom_hbond_atom_site_label_D
_geom_hbond_atom_site_label_H
_geom_hbond_atom_site_label_A
_geom_hbond_distance_DH
_geom_hbond_distance_HA
_geom_hbond_distance_DA
_geom_hbond_angle_DHA
_geom_hbond_site_symmetry_A
C17 H17B Br1 0.98 2.96 3.745(8) 137.9 4_776
N1 H1 O1 0.88 2.05 2.899(4) 160.4 1_554
C15 H15 O2 0.95 2.61 3.541(5) 165.6 .
C3 H3 O2 1.00 2.61 3.101(5) 110.6 .
C17 H17B Br1 0.98 2.96 3.745(8) 137.9 4_776
N1 H1 O1 0.88 2.05 2.899(4) 160.4 1_554
C15 H15 O2 0.95 2.61 3.541(5) 165.6 .
C3 H3 O2 1.00 2.61 3.101(5) 110.6 .

loop_
_geom_torsion_atom_site_label_1
_geom_torsion_atom_site_label_2
_geom_torsion_atom_site_label_3
_geom_torsion_atom_site_label_4
_geom_torsion
O1 P1 O3 C18 46.3(4)
O2 P1 O3 C18 172.4(3)
C2 P1 O3 C18 -81.6(4)
O1 P1 O2 C16 49.7(6)
O3 P1 O2 C16 -74.7(5)
C2 P1 O2 C16 174.2(5)
C13 C14 C15 C10 0.4(6)
P1 O3 C18 C19 168.8(3)
P1 O2 C16 C17 173.1(5)
C7 C8 C9 C4 1.2(7)
C12 C11 C10 N1 178.6(4)
C12 C11 C10 C15 -1.2(6)
C14 C15 C10 N1 -179.6(4)
C14 C15 C10 C11 0.1(6)
C10 C11 C12 C13 1.8(6)
C9 C8 C7 C6 -0.2(7)
C8 C9 C4 C5 -1.3(6)
C8 C9 C4 C3 179.4(4)
C6 C5 C4 C9 0.6(6)
C6 C5 C4 C3 179.8(4)
N1 C3 C4 C9 105.8(4)
C2 C3 C4 C9 -129.6(4)
N1 C3 C4 C5 -73.4(5)
C2 C3 C4 C5 51.2(5)
C8 C7 C6 C5 -0.5(7)
C4 C5 C6 C7 0.3(6)
C11 C10 N1 C3 -173.2(4)
C15 C10 N1 C3 6.5(6)
C4 C3 N1 C10 -169.7(3)
C2 C3 N1 C10 65.8(5)
C11 C12 C13 C14 -1.3(6)
C11 C12 C13 Br1 179.3(3)
C15 C14 C13 C12 0.2(7)
C15 C14 C13 Br1 179.7(3)
N1 C3 C2 C1 27.1(5)
C4 C3 C2 C1 -96.4(4)
N1 C3 C2 P1 -151.7(3)
C4 C3 C2 P1 84.8(4)
O1 P1 C2 C1 -1.0(4)
O2 P1 C2 C1 -126.7(3)
O3 P1 C2 C1 126.4(3)
O1 P1 C2 C3 177.8(3)
O2 P1 C2 C3 52.1(3)
O3 P1 C2 C3 -54.7(3)
